data_4344690
loop_
_publ_author_name
'Ortiz, Alba M.'
'S\'anchez-M\'endez, Alberto'
'de Jes\'us, Ernesto'
'Flores, Juan C.'
'G\'omez-Sal, Pilar'
'Mendicuti, Francisco'

_publ_section_title
;
 Poly(benzyl ether) Dendrimers Functionalized at the Core with Palladium
 Bis(N-Heterocyclic Carbene) Complexes as Catalysts for the Heck Coupling
 Reaction.
;
_journal_issue 3
_journal_name_full 'Inorganic chemistry'
_journal_page_first 1304
_journal_page_last 1314
_journal_paper_doi 10.1021/acs.inorgchem.5b02629
_journal_volume 55
_journal_year 2016
_chemical_compound_source 'synthesis as described'
_chemical_formula_moiety 'C36 H38 Ag1 Br1 N2 O2'
_chemical_formula_sum 'C36 H38 Ag Br N2 O2'
_chemical_formula_weight 718.46
_chemical_name_systematic
;
 ?
;
_space_group_IT_number 14
_symmetry_cell_setting monoclinic
_symmetry_Int_Tables_number 14
_symmetry_space_group_name_Hall '-P 2ybc'
_symmetry_space_group_name_H-M 'P 1 21/c 1'
_atom_sites_solution_hydrogens geom
_atom_sites_solution_primary direct
_atom_sites_solution_secondary difmap
_audit_conform_dict_location ftp://ftp.iucr.org/pub/cif_core.dic
_audit_conform_dict_name cif_core.dic
_audit_conform_dict_version 2.4
_audit_creation_date 2015-09-15T17:44:31-00:00
_audit_creation_method 'WinGX routine CIF_UPDATE'
_cell_angle_alpha 90
_cell_angle_beta 122.845(13)
_cell_angle_gamma 90
_cell_formula_units_Z 4
_cell_length_a 8.607(2)
_cell_length_b 29.518(6)
_cell_length_c 15.321(3)
_cell_measurement_reflns_used 236
_cell_measurement_temperature 200(2)
_cell_measurement_theta_max 16.21
_cell_measurement_theta_min 3.34
_cell_measurement_wavelength 0.71073
_cell_volume 3270.2(13)
_computing_cell_refinement 'Dirax/lsq (Duisenberg & Schreurs, 1989-2000)'
_computing_data_collection 'Collect (Bruker AXS BV, 1997-2004)'
_computing_data_reduction 'EvalCCD (Duisenberg & Schreurs 1990-2000)'
_computing_molecular_graphics 'Ortep-3 for Windows (Farrugia, 1997)'
_computing_publication_material 'WinGX publication routines (Farrugia, 1999)'
_computing_structure_refinement 'SHELXL-97 (Sheldrick, 2008)'
_diffrn_ambient_temperature 200(2)
_diffrn_detector 'CCD plate'
_diffrn_detector_area_resol_mean 9
_diffrn_measured_fraction_theta_full 0.991
_diffrn_measured_fraction_theta_max 0.991
_diffrn_measurement_device '95mm CCD camera on \k-goniostat'
_diffrn_measurement_device_type KappaCCD
_diffrn_measurement_method 'CCD rotation images, thick slices'
_diffrn_orient_matrix_type X=UH
_diffrn_orient_matrix_UB_11 0.01
_diffrn_orient_matrix_UB_12 0
_diffrn_orient_matrix_UB_13 0
_diffrn_orient_matrix_UB_21 0
_diffrn_orient_matrix_UB_22 0.01
_diffrn_orient_matrix_UB_23 0
_diffrn_orient_matrix_UB_31 0
_diffrn_orient_matrix_UB_32 0
_diffrn_orient_matrix_UB_33 0.01
_diffrn_radiation_monochromator graphite
_diffrn_radiation_probe x-ray
_diffrn_radiation_type MoK\a
_diffrn_radiation_wavelength 0.71073
_diffrn_reflns_av_R_equivalents 0.0835
_diffrn_reflns_av_unetI/netI 0.058
_diffrn_reflns_limit_h_max 11
_diffrn_reflns_limit_h_min -11
_diffrn_reflns_limit_k_max 38
_diffrn_reflns_limit_k_min -38
_diffrn_reflns_limit_l_max 18
_diffrn_reflns_limit_l_min -19
_diffrn_reflns_number 45689
_diffrn_reflns_theta_full 27.59
_diffrn_reflns_theta_max 27.59
_diffrn_reflns_theta_min 3.14
_diffrn_source 'Enraf Nonius FR590'
_exptl_absorpt_coefficient_mu 1.872
_exptl_absorpt_correction_T_max 0.7784
_exptl_absorpt_correction_T_min 0.5587
_exptl_absorpt_correction_type multi-scan
_exptl_absorpt_process_details
;
        [c.f. r.h. blessing, acta cryst. (1995), a51, 33-38]
;
_exptl_crystal_colour colourless
_exptl_crystal_density_diffrn 1.459
_exptl_crystal_density_method 'not measured'
_exptl_crystal_description prism
_exptl_crystal_F_000 1464
_exptl_crystal_size_max 0.3
_exptl_crystal_size_mid 0.2
_exptl_crystal_size_min 0.15
_refine_diff_density_max 2.478
_refine_diff_density_min -0.713
_refine_diff_density_rms 0.108
_refine_ls_extinction_method none
_refine_ls_goodness_of_fit_ref 1.082
_refine_ls_hydrogen_treatment constr
_refine_ls_matrix_type full
_refine_ls_number_parameters 379
_refine_ls_number_reflns 7518
_refine_ls_number_restraints 0
_refine_ls_restrained_S_all 1.082
_refine_ls_R_factor_all 0.1105
_refine_ls_R_factor_gt 0.0597
_refine_ls_shift/su_max 0.001
_refine_ls_shift/su_mean 0
_refine_ls_structure_factor_coef Fsqd
_refine_ls_weighting_details 'calc w=1/[\s^2^(Fo^2^)+(0.0459P)^2^+10.4650P] where P=(Fo^2^+2Fc^2^)/3'
_refine_ls_weighting_scheme calc
_refine_ls_wR_factor_gt 0.1221
_refine_ls_wR_factor_ref 0.1471
_reflns_number_gt 4912
_reflns_number_total 7518
_reflns_threshold_expression >2\s(I)
_cod_data_source_file ic5b02629_si_002.cif
_cod_data_source_block compound6b
_cod_original_cell_volume 3270.1(12)
_cod_original_sg_symbol_H-M 'P 21/c'
_cod_database_code 4344690

loop_
_symmetry_equiv_pos_as_xyz
'x, y, z'
'-x, y+1/2, -z+1/2'
'-x, -y, -z'
'x, -y-1/2, z-1/2'

loop_
_atom_site_label
_atom_site_type_symbol
_atom_site_fract_x
_atom_site_fract_y
_atom_site_fract_z
_atom_site_U_iso_or_equiv
_atom_site_adp_type
_atom_site_occupancy
_atom_site_symmetry_multiplicity
_atom_site_calc_flag
_atom_site_refinement_flags
Ag1 Ag 0.33819(6) 0.676261(14) 0.02764(3) 0.04017(13) Uani 1 1 d .
Br1 Br 0.25870(9) 0.64091(2) 0.14157(5) 0.05589(19) Uani 1 1 d .
N1 N 0.5669(5) 0.70170(14) -0.0677(3) 0.0340(9) Uani 1 1 d .
N2 N 0.3266(6) 0.74270(15) -0.1304(3) 0.0374(10) Uani 1 1 d .
O1 O 0.2124(5) 0.58322(14) -0.3213(3) 0.0569(11) Uani 1 1 d .
O2 O 0.8297(6) 0.53489(17) -0.1779(4) 0.0706(14) Uani 1 1 d .
C1 C 0.4170(7) 0.70873(17) -0.0636(4) 0.0347(11) Uani 1 1 d .
C3 C 0.4191(7) 0.7587(2) -0.1779(4) 0.0462(14) Uani 1 1 d .
H3 H 0.3842 0.782 -0.2258 0.055 Uiso 1 1 calc R
C2 C 0.5728(7) 0.73132(19) -0.1359(4) 0.0415(13) Uani 1 1 d .
H2 H 0.6643 0.7325 -0.1506 0.05 Uiso 1 1 calc R
C4 C 0.6920(7) 0.66334(18) -0.0217(4) 0.0407(13) Uani 1 1 d .
H4A H 0.6895 0.652 0.037 0.049 Uiso 1 1 calc R
H4B H 0.8172 0.673 0.0035 0.049 Uiso 1 1 calc R
C5 C 0.4511(7) 0.61951(19) -0.1769(4) 0.0440(13) Uani 1 1 d .
H5 H 0.362 0.638 -0.1787 0.053 Uiso 1 1 calc R
C6 C 0.3992(7) 0.58560(19) -0.2501(4) 0.0432(13) Uani 1 1 d .
C7 C 0.5303(8) 0.5578(2) -0.2467(4) 0.0497(15) Uani 1 1 d .
H7 H 0.4953 0.5346 -0.2949 0.06 Uiso 1 1 calc R
C8 C 0.7143(8) 0.56472(19) -0.1712(4) 0.0464(14) Uani 1 1 d .
C9 C 0.7700(7) 0.59858(19) -0.0986(4) 0.0429(13) Uani 1 1 d .
H9 H 0.8948 0.6032 -0.0488 0.051 Uiso 1 1 calc R
C10 C 0.6359(7) 0.62574(18) -0.1013(4) 0.0392(12) Uani 1 1 d .
C11 C 0.1482(6) 0.76081(18) -0.1577(4) 0.0354(11) Uani 1 1 d .
C12 C -0.0120(7) 0.74139(19) -0.2421(4) 0.0417(13) Uani 1 1 d .
C13 C -0.1799(7) 0.7618(2) -0.2713(4) 0.0475(14) Uani 1 1 d .
H13 H -0.2891 0.7501 -0.3273 0.057 Uiso 1 1 calc R
C14 C -0.1880(8) 0.7986(2) -0.2197(5) 0.0496(15) Uani 1 1 d .
H14 H -0.3012 0.8121 -0.2419 0.06 Uiso 1 1 calc R
C16 C 0.1457(8) 0.7974(2) -0.1020(4) 0.0435(13) Uani 1 1 d .
C17 C 0.3187(8) 0.8168(2) -0.0093(5) 0.0525(15) Uani 1 1 d .
H17 H 0.4227 0.8002 -0.0033 0.063 Uiso 1 1 calc R
C18 C 0.3289(11) 0.8092(3) 0.0904(5) 0.084(2) Uani 1 1 d .
H18A H 0.4419 0.8219 0.1469 0.126 Uiso 1 1 calc R
H18B H 0.3259 0.7773 0.1014 0.126 Uiso 1 1 calc R
H18C H 0.2255 0.8237 0.0866 0.126 Uiso 1 1 calc R
C19 C 0.3453(16) 0.8649(3) -0.0243(8) 0.142(5) Uani 1 1 d .
H19A H 0.4572 0.8759 0.036 0.213 Uiso 1 1 calc R
H19B H 0.2423 0.8823 -0.0348 0.213 Uiso 1 1 calc R
H19C H 0.3536 0.8679 -0.0841 0.213 Uiso 1 1 calc R
C20 C -0.0071(7) 0.6993(2) -0.2964(4) 0.0495(15) Uani 1 1 d .
H20 H 0.1219 0.6941 -0.274 0.059 Uiso 1 1 calc R
C21 C -0.0694(10) 0.6586(2) -0.2622(6) 0.070(2) Uani 1 1 d .
H21A H -0.0647 0.6319 -0.2964 0.105 Uiso 1 1 calc R
H21B H -0.1938 0.6633 -0.2801 0.105 Uiso 1 1 calc R
H21C H 0.011 0.6549 -0.1883 0.105 Uiso 1 1 calc R
C22 C -0.1191(9) 0.7037(3) -0.4138(5) 0.068(2) Uani 1 1 d .
H22A H -0.1097 0.6762 -0.444 0.101 Uiso 1 1 calc R
H22B H -0.0721 0.7285 -0.4334 0.101 Uiso 1 1 calc R
H22C H -0.2463 0.7093 -0.4382 0.101 Uiso 1 1 calc R
C30 C 0.1482(8) 0.5468(2) -0.3938(5) 0.0580(17) Uani 1 1 d .
H30A H 0.1869 0.5179 -0.3578 0.07 Uiso 1 1 calc R
H30B H 0.1968 0.5494 -0.4378 0.07 Uiso 1 1 calc R
C31 C -0.0586(8) 0.55028(19) -0.4574(4) 0.0462(14) Uani 1 1 d .
C32 C -0.1505(9) 0.5653(2) -0.5593(5) 0.0543(16) Uani 1 1 d .
H32 H -0.0841 0.5737 -0.5886 0.065 Uiso 1 1 calc R
C33 C -0.3420(10) 0.5679(3) -0.6174(5) 0.071(2) Uani 1 1 d .
H33 H -0.405 0.5777 -0.6861 0.086 Uiso 1 1 calc R
C34 C -0.4364(11) 0.5560(3) -0.5733(7) 0.089(3) Uani 1 1 d .
H34 H -0.5649 0.5574 -0.6129 0.107 Uiso 1 1 calc R
C35 C -0.3488(12) 0.5423(3) -0.4733(7) 0.092(3) Uani 1 1 d .
H35 H -0.4159 0.5352 -0.4439 0.111 Uiso 1 1 calc R
C36 C -0.1582(10) 0.5390(3) -0.4154(5) 0.0663(19) Uani 1 1 d .
H36 H -0.0971 0.529 -0.347 0.08 Uiso 1 1 calc R
C40 C 1.0230(8) 0.5373(2) -0.1050(5) 0.0507(15) Uani 1 1 d .
H40A H 1.0507 0.5349 -0.0348 0.061 Uiso 1 1 calc R
H40B H 1.0713 0.5658 -0.1118 0.061 Uiso 1 1 calc R
C41 C 1.1078(8) 0.4984(2) -0.1280(4) 0.0434(13) Uani 1 1 d .
C42 C 1.0207(9) 0.4573(2) -0.1591(5) 0.0519(15) Uani 1 1 d .
H42 H 0.9068 0.4533 -0.1667 0.062 Uiso 1 1 calc R
C43 C 1.1002(10) 0.4220(2) -0.1790(5) 0.0557(16) Uani 1 1 d .
H43 H 1.0391 0.3943 -0.201 0.067 Uiso 1 1 calc R
C44 C 1.2698(10) 0.4271(2) -0.1667(5) 0.0606(18) Uani 1 1 d .
H44 H 1.3243 0.4028 -0.1788 0.073 Uiso 1 1 calc R
C45 C 1.3574(9) 0.4676(3) -0.1369(5) 0.0618(18) Uani 1 1 d .
H45 H 1.4716 0.4711 -0.1293 0.074 Uiso 1 1 calc R
C46 C 1.2780(9) 0.5037(2) -0.1179(5) 0.0548(15) Uani 1 1 d .
H46 H 1.338 0.5316 -0.0982 0.066 Uiso 1 1 calc R
C51 C -0.0285(8) 0.81552(19) -0.1350(5) 0.0491(14) Uani 1 1 d .
H51 H -0.0362 0.8397 -0.0986 0.059 Uiso 1 1 calc R

loop_
_atom_site_aniso_label
_atom_site_aniso_U_11
_atom_site_aniso_U_22
_atom_site_aniso_U_33
_atom_site_aniso_U_23
_atom_site_aniso_U_13
_atom_site_aniso_U_12
Ag1 0.0383(2) 0.0430(2) 0.0360(2) 0.00306(18) 0.01800(17) -0.00188(18)
Br1 0.0559(4) 0.0644(4) 0.0496(4) 0.0043(3) 0.0300(3) -0.0139(3)
N1 0.026(2) 0.036(2) 0.030(2) -0.0041(18) 0.0080(18) -0.0001(17)
N2 0.032(2) 0.039(3) 0.035(2) 0.0024(19) 0.0151(19) 0.0008(19)
O1 0.038(2) 0.048(2) 0.056(2) -0.020(2) 0.0066(19) -0.0010(18)
O2 0.046(2) 0.074(3) 0.069(3) -0.026(2) 0.016(2) 0.015(2)
C1 0.033(3) 0.032(3) 0.029(2) -0.007(2) 0.011(2) -0.002(2)
C3 0.035(3) 0.064(4) 0.046(3) -0.018(3) 0.026(3) -0.017(3)
C2 0.039(3) 0.050(3) 0.038(3) -0.003(2) 0.022(2) -0.008(2)
C4 0.030(3) 0.043(3) 0.038(3) -0.007(2) 0.011(2) 0.002(2)
C5 0.032(3) 0.040(3) 0.046(3) -0.006(2) 0.013(2) 0.004(2)
C6 0.038(3) 0.038(3) 0.039(3) -0.005(2) 0.012(2) -0.004(2)
C7 0.048(3) 0.041(3) 0.044(3) -0.013(3) 0.014(3) 0.000(3)
C8 0.043(3) 0.042(3) 0.047(3) -0.004(3) 0.020(3) 0.006(3)
C9 0.034(3) 0.047(3) 0.041(3) -0.002(3) 0.016(2) -0.001(2)
C10 0.043(3) 0.036(3) 0.039(3) 0.002(2) 0.023(3) 0.002(2)
C11 0.027(2) 0.039(3) 0.037(3) 0.008(2) 0.015(2) 0.002(2)
C12 0.035(3) 0.047(3) 0.036(3) 0.008(2) 0.015(2) -0.001(2)
C13 0.031(3) 0.058(4) 0.043(3) 0.013(3) 0.013(3) 0.005(3)
C14 0.032(3) 0.053(4) 0.061(4) 0.017(3) 0.024(3) 0.012(3)
C16 0.041(3) 0.047(3) 0.040(3) 0.003(3) 0.020(3) -0.001(3)
C17 0.048(3) 0.049(4) 0.057(4) -0.010(3) 0.026(3) -0.003(3)
C18 0.067(5) 0.121(7) 0.051(4) -0.013(4) 0.023(4) -0.014(5)
C19 0.148(10) 0.079(7) 0.102(7) -0.004(6) 0.004(7) -0.058(7)
C20 0.030(3) 0.059(4) 0.045(3) -0.006(3) 0.011(3) 0.004(3)
C21 0.071(5) 0.050(4) 0.081(5) -0.011(4) 0.037(4) -0.012(3)
C22 0.046(4) 0.099(6) 0.039(3) -0.006(3) 0.011(3) 0.006(4)
C30 0.049(3) 0.040(3) 0.055(4) -0.015(3) 0.009(3) 0.002(3)
C31 0.046(3) 0.037(3) 0.041(3) -0.010(2) 0.015(3) -0.005(3)
C32 0.061(4) 0.044(3) 0.051(4) -0.005(3) 0.025(3) 0.000(3)
C33 0.065(5) 0.079(5) 0.044(4) -0.010(3) 0.013(4) 0.019(4)
C34 0.049(4) 0.123(8) 0.074(5) -0.034(5) 0.020(4) 0.006(4)
C35 0.071(5) 0.143(8) 0.071(5) -0.029(5) 0.043(5) -0.021(5)
C36 0.071(5) 0.080(5) 0.041(3) -0.008(3) 0.026(3) -0.015(4)
C40 0.046(3) 0.054(4) 0.048(3) 0.001(3) 0.023(3) 0.009(3)
C41 0.045(3) 0.053(4) 0.034(3) 0.009(2) 0.023(2) 0.010(3)
C42 0.048(3) 0.055(4) 0.056(4) 0.010(3) 0.031(3) 0.007(3)
C43 0.073(4) 0.044(4) 0.055(4) 0.007(3) 0.038(3) 0.009(3)
C44 0.077(5) 0.057(4) 0.055(4) 0.014(3) 0.041(4) 0.031(4)
C45 0.051(4) 0.075(5) 0.064(4) 0.009(4) 0.035(3) 0.017(3)
C46 0.051(4) 0.056(4) 0.056(4) 0.003(3) 0.028(3) 0.000(3)
C51 0.056(4) 0.040(3) 0.061(4) 0.002(3) 0.038(3) 0.006(3)

loop_
_atom_type_symbol
_atom_type_description
_atom_type_scat_dispersion_real
_atom_type_scat_dispersion_imag
_atom_type_scat_source
C C 0.0033 0.0016 'International Tables Vol C Tables 4.2.6.8 and 6.1.1.4'
H H 0 0 'International Tables Vol C Tables 4.2.6.8 and 6.1.1.4'
Ag Ag -0.8971 1.1015 'International Tables Vol C Tables 4.2.6.8 and 6.1.1.4'
Br Br -0.2901 2.4595 'International Tables Vol C Tables 4.2.6.8 and 6.1.1.4'
N N 0.0061 0.0033 'International Tables Vol C Tables 4.2.6.8 and 6.1.1.4'
O O 0.0106 0.006 'International Tables Vol C Tables 4.2.6.8 and 6.1.1.4'

loop_
_exptl_crystal_face_index_h
_exptl_crystal_face_index_k
_exptl_crystal_face_index_l
_exptl_crystal_face_perp_dist
2 -1 10 0.161
1 4 -6 0.137
-1 -3 3 0.163
-1 0 -4 0.13
-2 1 12 0.058
1 -1 -9 0.085
7 -3 8 0.188
3 -2 5 0.171
-1 -2 2 0.136

loop_
_geom_angle_atom_site_label_1
_geom_angle_atom_site_label_2
_geom_angle_atom_site_label_3
_geom_angle
C1 Ag1 Br1 176.95(13)
C1 N1 C2 111.6(4)
C1 N1 C4 125.2(5)
C2 N1 C4 122.5(5)
C1 N2 C3 112.6(5)
C1 N2 C11 125.4(4)
C3 N2 C11 121.9(4)
C6 O1 C30 116.8(4)
C8 O2 C40 119.8(5)
N1 C1 N2 104.8(4)
N1 C1 Ag1 129.1(4)
N2 C1 Ag1 126.1(4)
C2 C3 N2 103.3(5)
C3 C2 N1 107.7(5)
N1 C4 C10 110.5(4)
C10 C5 C6 119.6(5)
O1 C6 C7 125.8(5)
O1 C6 C5 113.9(5)
C7 C6 C5 120.3(5)
C6 C7 C8 119.3(5)
O2 C8 C9 125.3(5)
O2 C8 C7 113.0(5)
C9 C8 C7 121.7(5)
C8 C9 C10 118.5(5)
C5 C10 C9 120.6(5)
C5 C10 C4 119.3(5)
C9 C10 C4 120.1(5)
C16 C11 C12 123.5(5)
C16 C11 N2 118.4(4)
C12 C11 N2 118.0(5)
C13 C12 C11 116.6(5)
C13 C12 C20 120.8(5)
C11 C12 C20 122.5(5)
C14 C13 C12 121.8(5)
C13 C14 C51 119.8(5)
C11 C16 C51 116.5(5)
C11 C16 C17 122.7(5)
C51 C16 C17 120.9(5)
C19 C17 C18 111.9(7)
C19 C17 C16 112.1(6)
C18 C17 C16 112.7(6)
C12 C20 C22 113.1(5)
C12 C20 C21 109.9(5)
C22 C20 C21 111.2(5)
O1 C30 C31 106.1(5)
C36 C31 C32 119.3(6)
C36 C31 C30 120.4(6)
C32 C31 C30 120.3(6)
C31 C32 C33 119.6(7)
C34 C33 C32 119.4(7)
C35 C34 C33 121.8(7)
C34 C35 C36 119.1(8)
C31 C36 C35 120.8(7)
O2 C40 C41 106.9(5)
C42 C41 C46 118.7(6)
C42 C41 C40 121.0(5)
C46 C41 C40 120.3(6)
C43 C42 C41 120.4(6)
C42 C43 C44 120.5(6)
C45 C44 C43 120.0(6)
C44 C45 C46 120.2(6)
C45 C46 C41 120.0(6)
C14 C51 C16 121.9(6)

loop_
_geom_bond_atom_site_label_1
_geom_bond_atom_site_label_2
_geom_bond_distance
Ag1 C1 2.089(5)
Ag1 Br1 2.4288(8)
N1 C1 1.341(6)
N1 C2 1.384(7)
N1 C4 1.454(7)
N2 C1 1.340(6)
N2 C3 1.418(7)
N2 C11 1.457(6)
O1 C6 1.370(6)
O1 C30 1.424(7)
O2 C8 1.372(7)
O2 C40 1.416(7)
C3 C2 1.376(8)
C4 C10 1.521(7)
C5 C10 1.381(7)
C5 C6 1.384(7)
C6 C7 1.373(8)
C7 C8 1.378(8)
C8 C9 1.374(8)
C9 C10 1.388(7)
C11 C16 1.384(8)
C11 C12 1.403(7)
C12 C13 1.397(8)
C12 C20 1.509(8)
C13 C14 1.366(8)
C14 C51 1.374(8)
C16 C51 1.402(8)
C16 C17 1.505(8)
C17 C19 1.478(10)
C17 C18 1.498(10)
C20 C22 1.516(8)
C20 C21 1.519(9)
C30 C31 1.499(8)
C31 C36 1.362(9)
C31 C32 1.386(8)
C32 C33 1.387(9)
C33 C34 1.355(11)
C34 C35 1.351(12)
C35 C36 1.382(10)
C40 C41 1.500(8)
C41 C42 1.371(8)
C41 C46 1.395(8)
C42 C43 1.368(8)
C43 C44 1.375(9)
C44 C45 1.352(10)
C45 C46 1.381(9)
